data_2221679
loop_
_publ_author_name
'Feng, Lingling'
'Hou, Yubang'
'Yong, Xuejian'
'Bao, Feng'

_publ_section_title
;
 Bis(3-nitroanilinium) sulfate
;
_journal_coeditor_code HB2912
_journal_issue 5
_journal_name_full 'Acta Crystallographica Section E'
_journal_page_first o1086
_journal_paper_doi 10.1107/S1600536809013762
_journal_volume 65
_journal_year 2009
_chemical_formula_iupac '2C6 H7 N2 O2 +, S1 O4 2-'
_chemical_formula_moiety '2(C6 H7 N2 O2 +), O4 S 2-'
_chemical_formula_sum 'C12 H14 N4 O8 S'
_chemical_formula_weight 374.33
_chemical_name_systematic
;
Bis(3-nitroanilinium) sulfate
;
_space_group_IT_number 57
_symmetry_cell_setting orthorhombic
_symmetry_space_group_name_Hall '-P 2c 2b'
_symmetry_space_group_name_H-M 'P b c m'
_atom_sites_solution_hydrogens geom
_atom_sites_solution_primary direct
_atom_sites_solution_secondary difmap
_audit_creation_method SHELXL-97
_cell_angle_alpha 90.00
_cell_angle_beta 90.00
_cell_angle_gamma 90.00
_cell_formula_units_Z 4
_cell_length_a 7.9177(16)
_cell_length_b 30.843(6)
_cell_length_c 6.3924(13)
_cell_measurement_reflns_used 6890
_cell_measurement_temperature 290(2)
_cell_measurement_theta_max 28.22
_cell_measurement_theta_min 2.57
_cell_volume 1561.1(5)
_computing_cell_refinement 'SAINT-Plus (Bruker, 2001)'
_computing_data_collection 'SMART (Bruker, 2001)'
_computing_data_reduction 'SAINT-Plus (Bruker, 2001)'
_computing_molecular_graphics 'PLATON (Spek, 2009)'
_computing_publication_material 'PLATON (Spek, 2009)'
_computing_structure_refinement 'SHELXL97 (Sheldrick, 2008)'
_computing_structure_solution 'SHELXS97 (Sheldrick, 2008)'
_diffrn_ambient_temperature 290(2)
_diffrn_measured_fraction_theta_full 0.994
_diffrn_measured_fraction_theta_max 0.994
_diffrn_measurement_device_type 'Bruker SMART CCD'
_diffrn_measurement_method \w
_diffrn_radiation_monochromator graphite
_diffrn_radiation_source 'fine-focus sealed tube'
_diffrn_radiation_type MoK\a
_diffrn_radiation_wavelength 0.71073
_diffrn_reflns_av_R_equivalents 0.0272
_diffrn_reflns_av_sigmaI/netI 0.0181
_diffrn_reflns_limit_h_max 10
_diffrn_reflns_limit_h_min -10
_diffrn_reflns_limit_k_max 38
_diffrn_reflns_limit_k_min -39
_diffrn_reflns_limit_l_max 8
_diffrn_reflns_limit_l_min -8
_diffrn_reflns_number 12364
_diffrn_reflns_theta_full 27.00
_diffrn_reflns_theta_max 27.00
_diffrn_reflns_theta_min 2.57
_exptl_absorpt_coefficient_mu 0.261
_exptl_absorpt_correction_T_max 0.979
_exptl_absorpt_correction_T_min 0.959
_exptl_absorpt_correction_type multi-scan
_exptl_absorpt_process_details '(SADABS; Sheldrick, 1997)'
_exptl_crystal_colour colorless
_exptl_crystal_density_diffrn 1.593
_exptl_crystal_density_method 'not measured'
_exptl_crystal_description block
_exptl_crystal_F_000 776
_exptl_crystal_size_max 0.12
_exptl_crystal_size_mid 0.10
_exptl_crystal_size_min 0.08
_refine_diff_density_max 0.363
_refine_diff_density_min -0.442
_refine_ls_extinction_method none
_refine_ls_goodness_of_fit_ref 1.171
_refine_ls_hydrogen_treatment constr
_refine_ls_matrix_type full
_refine_ls_number_parameters 148
_refine_ls_number_reflns 1845
_refine_ls_number_restraints 0
_refine_ls_restrained_S_all 1.171
_refine_ls_R_factor_all 0.0648
_refine_ls_R_factor_gt 0.0614
_refine_ls_shift/su_max 0.000
_refine_ls_shift/su_mean 0.000
_refine_ls_structure_factor_coef Fsqd
_refine_ls_weighting_details 'calc w=1/[\s^2^(Fo^2^)+(0.0402P)^2^+2.0956P] where P=(Fo^2^+2Fc^2^)/3'
_refine_ls_weighting_scheme calc
_refine_ls_wR_factor_gt 0.1416
_refine_ls_wR_factor_ref 0.1441
_reflns_number_gt 1735
_reflns_number_total 1845
_reflns_threshold_expression I>2\s(I)
_cod_data_source_file hb2912.cif
_cod_data_source_block I
_cod_depositor_comments
;
The following automatic conversions were performed:
'_symmetry_cell_setting' value 'Orthorhombic' changed to 'orthorhombic'
according to '/home/saulius/struct/CIF-dictionaries/cif_core.dic'
dictionary named 'cif_core.dic' version 2.4.1 from 2010-06-29.

Automatic conversion script
Id: cif_fix_enum 1527 2010-12-29 10:47:43Z saulius 

The following automatic conversions were performed:

'_symmetry_cell_setting' value 'Orthorhombic' changed to
'orthorhombic' according to
/home/saulius/struct/CIF-dictionaries/cif_core.dic dictionary named
'cif_core.dic' version 2.4.1 from 2010-06-29.

Automatic conversion script
Id: cif_fix_values 1715 2011-07-08 13:25:40Z adriana 
;
_cod_database_code 2221679
_cod_database_fobs_code 2221679

loop_
_symmetry_equiv_pos_as_xyz
'x, y, z'
'-x, -y, z+1/2'
'-x, y+1/2, -z+1/2'
'x, -y+1/2, -z'
'-x, -y, -z'
'x, y, -z-1/2'
'x, -y-1/2, z-1/2'
'-x, y-1/2, z'

loop_
_atom_site_type_symbol
_atom_site_label
_atom_site_fract_x
_atom_site_fract_y
_atom_site_fract_z
_atom_site_U_iso_or_equiv
_atom_site_adp_type
_atom_site_calc_flag
_atom_site_refinement_flags
_atom_site_occupancy
_atom_site_disorder_assembly
_atom_site_disorder_group
C C1 0.6618(4) 0.09205(10) 0.2500 0.0299(7) Uani d S 1 . .
C C2 0.5199(4) 0.11814(12) 0.2500 0.0356(8) Uani d S 1 . .
H H2 0.4126 0.1059 0.2500 0.043 Uiso calc SR 1 . .
C C3 0.5394(5) 0.16246(12) 0.2500 0.0448(10) Uani d S 1 . .
H H3 0.4444 0.1802 0.2500 0.054 Uiso calc SR 1 . .
C C4 0.6984(5) 0.18093(11) 0.2500 0.0434(9) Uani d S 1 . .
H H4 0.7120 0.2109 0.2500 0.052 Uiso calc SR 1 . .
C C5 0.8355(4) 0.15378(11) 0.2500 0.0344(8) Uani d S 1 . .
C C6 0.8229(4) 0.10938(11) 0.2500 0.0321(7) Uani d S 1 . .
H H6 0.9182 0.0918 0.2500 0.039 Uiso calc SR 1 . .
N N1 0.6439(4) 0.04502(9) 0.2500 0.0467(9) Uani d S 1 . .
H H1A 0.7456 0.0327 0.2500 0.056 Uiso d SR 1 . .
H H1B 0.5874 0.0368 0.1363 0.056 Uiso d R 1 . .
N N2 1.0069(4) 0.17275(11) 0.2500 0.0446(8) Uani d S 1 . .
O O1 1.1266(3) 0.14857(10) 0.2500 0.0581(9) Uani d S 1 . .
O O2 1.0177(4) 0.21214(10) 0.2500 0.0713(11) Uani d S 1 . .
C C7 0.1526(4) 0.10811(11) 0.7500 0.0313(7) Uani d S 1 . .
C C8 0.0172(5) 0.13591(12) 0.7500 0.0376(8) Uani d S 1 . .
H H8 -0.0922 0.1250 0.7500 0.045 Uiso calc SR 1 . .
C C9 0.0437(5) 0.18007(13) 0.7500 0.0470(10) Uani d S 1 . .
H H9 -0.0482 0.1989 0.7500 0.056 Uiso calc SR 1 . .
C C10 0.2057(5) 0.19658(12) 0.7500 0.0472(10) Uani d S 1 . .
H H10 0.2246 0.2263 0.7500 0.057 Uiso calc SR 1 . .
C C11 0.3388(4) 0.16774(12) 0.7500 0.0392(9) Uani d S 1 . .
C C12 0.3170(4) 0.12348(11) 0.7500 0.0346(8) Uani d S 1 . .
H H12 0.4088 0.1047 0.7500 0.042 Uiso calc SR 1 . .
N N3 0.1249(4) 0.06160(9) 0.7500 0.0367(7) Uani d S 1 . .
H H3A 0.0142 0.0558 0.7500 0.044 Uiso d SR 1 . .
H H3B 0.1712 0.0502 0.6268 0.044 Uiso d R 1 . .
N N4 0.5129(5) 0.18455(13) 0.7500 0.0555(10) Uani d S 1 . .
O O3 0.6279(4) 0.15917(12) 0.7500 0.0699(10) Uani d S 1 . .
O O4 0.5318(5) 0.22352(11) 0.7500 0.0996(16) Uani d S 1 . .
S S1 0.21460(11) 0.00780(3) 0.2500 0.0338(3) Uani d S 1 . .
O O5 0.3083(3) 0.02283(8) 0.0650(4) 0.0644(7) Uani d . 1 . .
O O6 0.0436(4) 0.02484(9) 0.2500 0.0573(9) Uani d S 1 . .
O O7 0.2120(4) -0.03918(9) 0.2500 0.0680(11) Uani d S 1 . .

loop_
_atom_site_aniso_label
_atom_site_aniso_U_11
_atom_site_aniso_U_22
_atom_site_aniso_U_33
_atom_site_aniso_U_12
_atom_site_aniso_U_13
_atom_site_aniso_U_23
C1 0.0313(16) 0.0263(15) 0.0322(17) -0.0005(12) 0.000 0.000
C2 0.0252(16) 0.0411(19) 0.041(2) -0.0013(14) 0.000 0.000
C3 0.0329(19) 0.039(2) 0.063(3) 0.0096(15) 0.000 0.000
C4 0.042(2) 0.0265(16) 0.061(3) 0.0013(15) 0.000 0.000
C5 0.0283(17) 0.0353(18) 0.040(2) -0.0065(13) 0.000 0.000
C6 0.0250(15) 0.0310(16) 0.0405(19) 0.0042(12) 0.000 0.000
N1 0.0395(17) 0.0301(15) 0.071(2) -0.0051(13) 0.000 0.000
N2 0.0356(17) 0.0482(19) 0.050(2) -0.0131(14) 0.000 0.000
O1 0.0284(14) 0.069(2) 0.077(2) -0.0047(13) 0.000 0.000
O2 0.062(2) 0.0448(17) 0.107(3) -0.0264(15) 0.000 0.000
C7 0.0336(17) 0.0297(16) 0.0305(17) -0.0010(13) 0.000 0.000
C8 0.0302(17) 0.0420(19) 0.041(2) -0.0013(14) 0.000 0.000
C9 0.039(2) 0.040(2) 0.061(3) 0.0097(16) 0.000 0.000
C10 0.052(2) 0.0294(18) 0.060(3) -0.0031(16) 0.000 0.000
C11 0.0315(18) 0.042(2) 0.044(2) -0.0084(15) 0.000 0.000
C12 0.0292(16) 0.0328(17) 0.042(2) 0.0026(13) 0.000 0.000
N3 0.0402(16) 0.0315(15) 0.0384(17) -0.0045(12) 0.000 0.000
N4 0.043(2) 0.060(2) 0.063(2) -0.0206(18) 0.000 0.000
O3 0.0298(15) 0.094(3) 0.086(3) -0.0086(16) 0.000 0.000
O4 0.074(3) 0.057(2) 0.168(5) -0.0364(19) 0.000 0.000
S1 0.0348(5) 0.0278(4) 0.0386(5) -0.0022(3) 0.000 0.000
O5 0.0498(12) 0.0914(16) 0.0522(14) -0.0095(11) 0.0027(11) 0.0215(12)
O6 0.0408(16) 0.0383(14) 0.093(3) 0.0055(12) 0.000 0.000
O7 0.0454(16) 0.0304(14) 0.128(3) -0.0001(12) 0.000 0.000

loop_
_atom_type_symbol
_atom_type_description
_atom_type_scat_dispersion_real
_atom_type_scat_dispersion_imag
_atom_type_scat_source
C C 0.0033 0.0016 'International Tables Vol C Tables 4.2.6.8 and 6.1.1.4'
H H 0.0000 0.0000 'International Tables Vol C Tables 4.2.6.8 and 6.1.1.4'
N N 0.0061 0.0033 'International Tables Vol C Tables 4.2.6.8 and 6.1.1.4'
O O 0.0106 0.0060 'International Tables Vol C Tables 4.2.6.8 and 6.1.1.4'
S S 0.1246 0.1234 'International Tables Vol C Tables 4.2.6.8 and 6.1.1.4'

loop_
_geom_angle_atom_site_label_1
_geom_angle_atom_site_label_2
_geom_angle_atom_site_label_3
_geom_angle_site_symmetry_1
_geom_angle_site_symmetry_3
_geom_angle
_geom_angle_publ_flag
C2 C1 C6 . . 121.6(3) ?
C2 C1 N1 . . 120.0(3) ?
C6 C1 N1 . . 118.3(3) ?
C3 C2 C1 . . 119.2(3) ?
C3 C2 H2 . . 120.4 ?
C1 C2 H2 . . 120.4 ?
C2 C3 C4 . . 120.8(3) ?
C2 C3 H3 . . 119.6 ?
C4 C3 H3 . . 119.6 ?
C5 C4 C3 . . 118.0(3) ?
C5 C4 H4 . . 121.0 ?
C3 C4 H4 . . 121.0 ?
C4 C5 C6 . . 123.5(3) ?
C4 C5 N2 . . 119.0(3) ?
C6 C5 N2 . . 117.5(3) ?
C5 C6 C1 . . 116.9(3) ?
C5 C6 H6 . . 121.5 ?
C1 C6 H6 . . 121.5 ?
C1 N1 H1A . . 109.6 ?
C1 N1 H1B . . 109.4 ?
H1A N1 H1B . . 109.5 ?
O1 N2 O2 . . 124.2(3) ?
O1 N2 C5 . . 118.5(3) ?
O2 N2 C5 . . 117.4(3) ?
C8 C7 C12 . . 121.3(3) ?
C8 C7 N3 . . 120.0(3) ?
C12 C7 N3 . . 118.7(3) ?
C7 C8 C9 . . 119.9(3) ?
C7 C8 H8 . . 120.0 ?
C9 C8 H8 . . 120.0 ?
C8 C9 C10 . . 120.4(3) ?
C8 C9 H9 . . 119.8 ?
C10 C9 H9 . . 119.8 ?
C11 C10 C9 . . 118.2(3) ?
C11 C10 H10 . . 120.9 ?
C9 C10 H10 . . 120.9 ?
C12 C11 C10 . . 123.0(3) ?
C12 C11 N4 . . 117.8(3) ?
C10 C11 N4 . . 119.2(3) ?
C11 C12 C7 . . 117.2(3) ?
C11 C12 H12 . . 121.4 ?
C7 C12 H12 . . 121.4 ?
C7 N3 H3A . . 110.2 ?
C7 N3 H3B . . 108.1 ?
H3A N3 H3B . . 108.0 ?
O3 N4 O4 . . 123.6(4) ?
O3 N4 C11 . . 118.7(4) ?
O4 N4 C11 . . 117.7(4) ?
O7 S1 O6 . . 110.40(17) ?
O7 S1 O5 . 6_556 108.80(12) ?
O6 S1 O5 . 6_556 110.87(11) ?
O7 S1 O5 . . 108.80(12) ?
O6 S1 O5 . . 110.87(11) ?
O5 S1 O5 6_556 . 107.01(19) ?

loop_
_geom_bond_atom_site_label_1
_geom_bond_atom_site_label_2
_geom_bond_site_symmetry_2
_geom_bond_distance
_geom_bond_publ_flag
C1 C2 . 1.381(5) ?
C1 C6 . 1.383(4) ?
C1 N1 . 1.458(4) ?
C2 C3 . 1.376(5) ?
C2 H2 . 0.9300 ?
C3 C4 . 1.382(5) ?
C3 H3 . 0.9300 ?
C4 C5 . 1.371(5) ?
C4 H4 . 0.9300 ?
C5 C6 . 1.373(5) ?
C5 N2 . 1.478(4) ?
C6 H6 . 0.9300 ?
N1 H1A . 0.8900 ?
N1 H1B . 0.8900 ?
N2 O1 . 1.206(4) ?
N2 O2 . 1.218(4) ?
C7 C8 . 1.373(5) ?
C7 C12 . 1.386(5) ?
C7 N3 . 1.451(4) ?
C8 C9 . 1.378(5) ?
C8 H8 . 0.9300 ?
C9 C10 . 1.380(6) ?
C9 H9 . 0.9300 ?
C10 C11 . 1.379(5) ?
C10 H10 . 0.9300 ?
C11 C12 . 1.376(5) ?
C11 N4 . 1.472(5) ?
C12 H12 . 0.9300 ?
N3 H3A . 0.8942 ?
N3 H3B . 0.9368 ?
N4 O3 . 1.201(5) ?
N4 O4 . 1.211(5) ?
S1 O7 . 1.449(3) ?
S1 O6 . 1.452(3) ?
S1 O5 6_556 1.471(2) ?
S1 O5 . 1.471(2) ?

loop_
_geom_hbond_atom_site_label_D
_geom_hbond_atom_site_label_H
_geom_hbond_atom_site_label_A
_geom_hbond_site_symmetry_A
_geom_hbond_distance_DH
_geom_hbond_distance_HA
_geom_hbond_distance_DA
_geom_hbond_angle_DHA
N1 H1A O6 1_655 0.89 2.37 3.226(4) 161
N1 H1B O5 . 0.89 2.30 2.987(4) 134
N1 H1B O5 5_655 0.89 2.39 2.928(3) 119
N3 H3A O7 5_556 0.89 1.86 2.755(4) 176
N3 H3B O5 6_556 0.94 1.84 2.756(3) 164
C4 H4 O4 4_556 0.93 2.48 3.229(5) 138
C6 H6 O6 1_655 0.93 2.29 3.139(4) 151
C8 H8 O3 1_455 0.93 2.45 3.165(5) 133
C10 H10 O2 4_456 0.93 2.51 3.184(5) 130

loop_
_geom_torsion_atom_site_label_1
_geom_torsion_atom_site_label_2
_geom_torsion_atom_site_label_3
_geom_torsion_atom_site_label_4
_geom_torsion_site_symmetry_1
_geom_torsion_site_symmetry_2
_geom_torsion_site_symmetry_3
_geom_torsion_site_symmetry_4
_geom_torsion
_geom_torsion_publ_flag
C6 C1 C2 C3 . . . . 0.0 ?
N1 C1 C2 C3 . . . . 180.0 ?
C1 C2 C3 C4 . . . . 0.0 ?
C2 C3 C4 C5 . . . . 0.0 ?
C3 C4 C5 C6 . . . . 0.0 ?
C3 C4 C5 N2 . . . . 180.0 ?
C4 C5 C6 C1 . . . . 0.0 ?
N2 C5 C6 C1 . . . . 180.0 ?
C2 C1 C6 C5 . . . . 0.0 ?
N1 C1 C6 C5 . . . . 180.0 ?
C4 C5 N2 O1 . . . . 180.0 ?
C6 C5 N2 O1 . . . . 0.0 ?
C4 C5 N2 O2 . . . . 0.0 ?
C6 C5 N2 O2 . . . . 180.0 ?
C12 C7 C8 C9 . . . . 0.0 ?
N3 C7 C8 C9 . . . . 180.0 ?
C7 C8 C9 C10 . . . . 0.0 ?
C8 C9 C10 C11 . . . . 0.0 ?
C9 C10 C11 C12 . . . . 0.0 ?
C9 C10 C11 N4 . . . . 180.0 ?
C10 C11 C12 C7 . . . . 0.0 ?
N4 C11 C12 C7 . . . . 180.0 ?
C8 C7 C12 C11 . . . . 0.0 ?
N3 C7 C12 C11 . . . . 180.0 ?
C12 C11 N4 O3 . . . . 0.0 ?
C10 C11 N4 O3 . . . . 180.0 ?
C12 C11 N4 O4 . . . . 180.0 ?
C10 C11 N4 O4 . . . . 0.0 ?
